data_4108933
loop_
_publ_author_name
'Satoshi Takamizawa'
'Ei-ichi Nakata'
'Takamasa Akatsuka'
'Chihiro Kachi-Terajima'
'Ryosuke Miyake'

_publ_contact_author_address
;International Graduate School of Arts and Sciences
Yokohama City University
22-2 Seto, Kanazawa-ku, Yokohama 236-0027 (Japan)
;
_publ_contact_author_email staka@yokohama-cu.ac.jp
_publ_contact_author_fax (+81)45-787-2187
_publ_contact_author_name 'Satoshi Takamizawa'
_publ_contact_author_phone (+81)45-787-2187
_publ_section_title
;
 Structural and Magnetic Study of O2 Molecules Arranged along a Channel in
 a Flexible Single-Crystal Host Family
;
_journal_name_full 'Journal of the American Chemical Society'
_journal_page_first 17882
_journal_page_last 17892
_journal_paper_doi 10.1021/ja806257m
_journal_volume 130
_journal_year 2008
_chemical_formula_sum 'C33 H26 N2 O14 Rh2'
_chemical_formula_weight 880.35
_chemical_name_systematic
; 
 ? 
;
_space_group_IT_number 12
_symmetry_cell_setting monoclinic
_symmetry_space_group_name_Hall '-C 2y'
_symmetry_space_group_name_H-M 'C 1 2/m 1'
_atom_sites_solution_hydrogens geom
_atom_sites_solution_primary direct
_atom_sites_solution_secondary difmap
_audit_creation_method SHELXL-97
_cell_angle_alpha 90.00
_cell_angle_beta 129.747(5)
_cell_angle_gamma 90.00
_cell_formula_units_Z 2
_cell_length_a 18.881(6)
_cell_length_b 9.610(3)
_cell_length_c 12.479(4)
_cell_measurement_temperature 130
_cell_volume 1740.9(10)
_computing_cell_refinement 'Bruker SMART'
_computing_data_collection 'Bruker SMART'
_computing_data_reduction 'Bruker SAINT'
_computing_molecular_graphics 'Bruker SHELXTL'
_computing_publication_material 'Bruker SHELXTL'
_computing_structure_refinement 'SHELXL-97 (Sheldrick, 1997)'
_computing_structure_solution 'SHELXS-97 (Sheldrick, 1990)'
_diffrn_ambient_temperature 130
_diffrn_detector_area_resol_mean 8.366
_diffrn_measured_fraction_theta_full 0.994
_diffrn_measured_fraction_theta_max 0.994
_diffrn_measurement_device_type 'CCD area detector'
_diffrn_measurement_method 'phi and omega scans'
_diffrn_radiation_monochromator graphite
_diffrn_radiation_source 'fine-focus sealed tube'
_diffrn_radiation_type MoK\a
_diffrn_radiation_wavelength 0.71073
_diffrn_reflns_av_R_equivalents 0.1741
_diffrn_reflns_av_sigmaI/netI 0.1644
_diffrn_reflns_limit_h_max 22
_diffrn_reflns_limit_h_min -20
_diffrn_reflns_limit_k_max 11
_diffrn_reflns_limit_k_min -11
_diffrn_reflns_limit_l_max 14
_diffrn_reflns_limit_l_min -14
_diffrn_reflns_number 5537
_diffrn_reflns_theta_full 25.03
_diffrn_reflns_theta_max 25.03
_diffrn_reflns_theta_min 2.12
_exptl_absorpt_coefficient_mu 1.019
_exptl_absorpt_correction_T_max 0.9604
_exptl_absorpt_correction_T_min 0.7921
_exptl_absorpt_correction_type empirical
_exptl_absorpt_process_details
;
SADABS; sheldrick, 1996
;
_exptl_crystal_colour red
_exptl_crystal_density_diffrn 1.680
_exptl_crystal_description plate
_exptl_crystal_F_000 874
_exptl_crystal_size_max 0.24
_exptl_crystal_size_mid 0.20
_exptl_crystal_size_min 0.04
_refine_diff_density_max 2.005
_refine_diff_density_min -2.536
_refine_diff_density_rms 0.297
_refine_ls_extinction_method none
_refine_ls_goodness_of_fit_ref 0.981
_refine_ls_hydrogen_treatment constr
_refine_ls_matrix_type full
_refine_ls_number_parameters 186
_refine_ls_number_reflns 1635
_refine_ls_number_restraints 556
_refine_ls_restrained_S_all 0.946
_refine_ls_R_factor_all 0.1402
_refine_ls_R_factor_gt 0.0890
_refine_ls_shift/su_max 0.000
_refine_ls_shift/su_mean 0.000
_refine_ls_structure_factor_coef Fsqd
_refine_ls_weighting_details 'calc w=1/[\s^2^(Fo^2^)+(0.1560P)^2^+0.0000P] where P=(Fo^2^+2Fc^2^)/3'
_refine_ls_weighting_scheme calc
_refine_ls_wR_factor_gt 0.2274
_refine_ls_wR_factor_ref 0.2649
_reflns_number_gt 971
_reflns_number_total 1635
_reflns_threshold_expression >2sigma(I)
_cod_data_source_file ja806257m_si_001_09.cif
_cod_data_source_block 40214n1_130K
_cod_original_cell_volume 1741.0(9)
_cod_database_code 4108933

loop_
_symmetry_equiv_pos_as_xyz
'x, y, z'
'-x, y, -z'
'x+1/2, y+1/2, z'
'-x+1/2, y+1/2, -z'
'-x, -y, -z'
'x, -y, z'
'-x+1/2, -y+1/2, -z'
'x+1/2, -y+1/2, z'

loop_
_atom_site_label
_atom_site_type_symbol
_atom_site_fract_x
_atom_site_fract_y
_atom_site_fract_z
_atom_site_U_iso_or_equiv
_atom_site_adp_type
_atom_site_occupancy
_atom_site_symmetry_multiplicity
_atom_site_calc_flag
_atom_site_refinement_flags
C1 C 0.1653(13) 0.0000 0.5790(16) 0.0326(18) Uani 1 2 d SDU
C2 C 0.2568(11) 0.0000 0.6152(15) 0.0333(17) Uani 1 2 d SDU
C3 C 0.2992(7) 0.1239(14) 0.6300(12) 0.0349(16) Uani 1 1 d DU
H3 H 0.2701 0.2095 0.6192 0.042 Uiso 1 1 calc R
C4 C 0.3837(7) 0.1249(14) 0.6603(13) 0.0362(17) Uani 1 1 d DU
H4 H 0.4112 0.2105 0.6664 0.043 Uiso 1 1 calc R
C5 C 0.4278(12) 0.0000 0.682(2) 0.036(2) Uani 1 2 d SDU
H5 H 0.4883 0.0000 0.7110 0.044 Uiso 1 2 calc SRD
C11 C 0.0750(8) 0.4305(14) 0.6006(13) 0.0286(19) Uani 1 1 d U
C12 C 0.169(3) 0.367(6) 0.739(5) 0.029(3) Uani 0.25 1 d PU
H12A H 0.2088 0.3371 0.7191 0.043 Uiso 0.25 1 calc PR
H12B H 0.1544 0.2871 0.7711 0.043 Uiso 0.25 1 calc PR
H12C H 0.2005 0.4383 0.8124 0.043 Uiso 0.25 1 calc PR
C6A C 0.068(2) 0.0000 0.758(3) 0.0349(16) Uani 0.500(16) 2 d SPDU
C7A C 0.1058(13) 0.0000 0.907(2) 0.0359(15) Uani 0.500(16) 2 d SPDU
C8A C 0.1238(11) 0.1229(13) 0.9745(19) 0.0372(16) Uani 0.500(16) 1 d PDU
H8A H 0.1122 0.2084 0.9276 0.045 Uiso 0.500(16) 1 calc PR
C9A C 0.1584(14) 0.1229(13) 1.109(2) 0.0385(16) Uani 0.500(16) 1 d PDU
H9A H 0.1712 0.2083 1.1571 0.046 Uiso 0.500(16) 1 calc PR
C10A C 0.1746(19) 0.0000 1.176(2) 0.0382(18) Uani 0.500(16) 2 d SPDU
H10A H 0.1974 0.0000 1.2691 0.046 Uiso 0.500(16) 2 calc SPRD
C6B C 0.052(2) 0.0000 0.750(3) 0.0353(16) Uani 0.500(16) 2 d SPDU
C7B C 0.0707(12) 0.0000 0.888(2) 0.0361(15) Uani 0.500(16) 2 d SPDU
C8B C 0.0792(11) 0.1214(13) 0.9499(18) 0.0375(16) Uani 0.500(16) 1 d PDU
H8B H 0.0706 0.2070 0.9048 0.045 Uiso 0.500(16) 1 calc PR
C9B C 0.1000(13) 0.1215(13) 1.076(2) 0.0379(16) Uani 0.500(16) 1 d PDU
H9B H 0.1065 0.2071 1.1198 0.046 Uiso 0.500(16) 1 calc PR
C10B C 0.1114(19) 0.0000 1.140(3) 0.0381(19) Uani 0.500(16) 2 d SPDU
H10B H 0.1275 0.0000 1.2289 0.046 Uiso 0.500(16) 2 calc SPRD
N1 N 0.0000 0.3535(16) 0.5000 0.0295(17) Uani 1 2 d SU
O1 O 0.1293(5) 0.1162(10) 0.5632(8) 0.0309(13) Uani 1 1 d DU
O2A O 0.0560(13) 0.1155(19) 0.7037(14) 0.0330(15) Uani 0.500(16) 1 d PDU
O2B O 0.0414(13) 0.1141(19) 0.6951(14) 0.0335(15) Uani 0.500(16) 1 d PDU
O1S O 0.5000 0.0597(5) 1.0000 0.204(16) Uani 1 2 d SDU
O2S O 0.307(3) 0.0000 1.004(5) 0.218(14) Uani 1 2 d SDU
O3S O 0.276(4) 0.064(6) 0.906(4) 0.217(14) Uani 0.50 1 d PDU
Rh1 Rh 0.0000 0.12458(15) 0.5000 0.0241(5) Uani 1 2 d SDU

loop_
_atom_site_aniso_label
_atom_site_aniso_U_11
_atom_site_aniso_U_22
_atom_site_aniso_U_33
_atom_site_aniso_U_23
_atom_site_aniso_U_13
_atom_site_aniso_U_12
C1 0.034(2) 0.030(2) 0.035(2) 0.000 0.0226(15) 0.000
C2 0.035(2) 0.031(2) 0.0352(19) 0.000 0.0228(15) 0.000
C3 0.036(2) 0.033(2) 0.036(2) 0.0001(14) 0.0228(15) -0.0001(14)
C4 0.036(2) 0.035(2) 0.036(2) 0.0005(15) 0.0229(16) -0.0008(15)
C5 0.036(2) 0.036(2) 0.036(2) 0.000 0.0229(17) 0.000
C11 0.031(2) 0.023(3) 0.032(2) -0.0002(19) 0.0201(18) -0.0003(19)
C12 0.030(4) 0.027(4) 0.030(4) 0.001(3) 0.019(3) -0.001(3)
C6A 0.0359(18) 0.0326(17) 0.0370(17) 0.000 0.0237(13) 0.000
C7A 0.0365(16) 0.0337(16) 0.0375(16) 0.000 0.0236(12) 0.000
C8A 0.0370(17) 0.0353(17) 0.0379(17) -0.0001(10) 0.0233(13) 0.0003(10)
C9A 0.0377(18) 0.0361(18) 0.0385(18) -0.0002(11) 0.0229(13) 0.0003(11)
C10A 0.0377(19) 0.0366(19) 0.0383(19) 0.000 0.0234(14) 0.000
C6B 0.0362(17) 0.0329(17) 0.0372(17) 0.000 0.0237(13) 0.000
C7B 0.0366(16) 0.0336(16) 0.0375(16) 0.000 0.0234(12) 0.000
C8B 0.0372(17) 0.0356(17) 0.0380(17) -0.0001(10) 0.0233(13) 0.0002(10)
C9B 0.0376(18) 0.0359(18) 0.0381(18) -0.0001(11) 0.0232(13) 0.0001(11)
C10B 0.038(2) 0.037(2) 0.038(2) 0.000 0.0234(15) 0.000
N1 0.033(2) 0.018(2) 0.036(2) 0.000 0.0214(15) 0.000
O1 0.0338(17) 0.0232(18) 0.0366(17) -0.0004(14) 0.0229(13) 0.0005(14)
O2A 0.0356(16) 0.0286(16) 0.0372(16) -0.0006(12) 0.0243(12) 0.0001(12)
O2B 0.0358(16) 0.0286(16) 0.0374(16) -0.0006(12) 0.0239(12) 0.0003(12)
O1S 0.205(16) 0.203(17) 0.202(16) 0.000 0.130(11) 0.000
O2S 0.217(14) 0.218(15) 0.218(14) 0.000 0.139(9) 0.000
O3S 0.217(14) 0.218(15) 0.217(15) 0.000(2) 0.139(9) 0.000(2)
Rh1 0.0359(8) 0.0043(6) 0.0404(8) 0.000 0.0282(6) 0.000

loop_
_atom_type_symbol
_atom_type_description
_atom_type_scat_dispersion_real
_atom_type_scat_dispersion_imag
_atom_type_scat_source
C C 0.0033 0.0016 'International Tables Vol C Tables 4.2.6.8 and 6.1.1.4'
H H 0.0000 0.0000 'International Tables Vol C Tables 4.2.6.8 and 6.1.1.4'
N N 0.0061 0.0033 'International Tables Vol C Tables 4.2.6.8 and 6.1.1.4'
O O 0.0106 0.0060 'International Tables Vol C Tables 4.2.6.8 and 6.1.1.4'
Rh Rh -1.1178 0.9187 'International Tables Vol C Tables 4.2.6.8 and 6.1.1.4'

loop_
_geom_angle_atom_site_label_1
_geom_angle_atom_site_label_2
_geom_angle_atom_site_label_3
_geom_angle
_geom_angle_site_symmetry_1
_geom_angle_site_symmetry_3
O1 C1 O1 125.5(18) 6 .
O1 C1 C2 117.2(9) 6 .
O1 C1 C2 117.2(9) . .
C3 C2 C3 119.3(14) . 6
C3 C2 C1 120.3(7) . .
C3 C2 C1 120.3(7) 6 .
C2 C3 C4 120.7(11) . .
C3 C4 C5 119.5(11) . .
C4 C5 C4 119.9(14) 6 .
C11 C11 N1 122.9(8) 6_565 .
C11 C11 C12 112(2) 6_565 .
N1 C11 C12 124(2) . .
O2A C6A O2A 127(3) 6 .
O2A C6A O2B 10.3(16) 6 6
O2A C6A O2B 126(2) . 6
O2A C6A C7A 116.7(15) 6 .
O2A C6A C7A 116.7(15) . .
O2B C6A C7A 117.1(13) 6 .
C8A C7A C8A 120.4(12) . 6
C8A C7A C8B 117.6(13) . 6
C8A C7A C8B 27.3(7) 6 6
C8A C7A C6A 119.8(6) . .
C8A C7A C6A 119.8(6) 6 .
C8B C7A C6A 116.0(12) 6 .
C7A C8A C9A 119.8(7) . .
C10A C9A C8A 119.7(7) . .
C9A C10A C9A 120.6(12) 6 .
O2B C6B O2B 124(3) 6 .
O2B C6B O2A 10.0(15) 6 6
O2B C6B O2A 123(2) . 6
O2B C6B C7B 118.0(15) 6 .
O2B C6B C7B 118.0(15) . .
O2A C6B C7B 118.6(12) 6 .
C8B C7B C8B 119.6(12) . 6
C8B C7B C8A 119.8(13) . 6
C8B C7B C8A 27.7(7) 6 6
C8B C7B C6B 120.2(6) . .
C8B C7B C6B 120.2(6) 6 .
C8A C7B C6B 112.8(12) 6 .
C7B C8B C9B 120.2(7) . .
C10B C9B C8B 119.9(7) . .
C9B C10B C9B 120.1(12) 6 .
C11 N1 C11 114.2(16) . 2_556
C11 N1 Rh1 122.9(8) . .
C11 N1 Rh1 122.9(8) 2_556 .
C1 O1 Rh1 119.5(10) . .
C6A O2A Rh1 119.0(18) . .
C6B O2B Rh1 120.9(19) . .
O3S O2S O3S 65(7) 6 .
O2S O3S O3S 57(4) . 6
O2B Rh1 O2B 174.3(11) . 2_556
O2B Rh1 O1 84.8(6) . 2_556
O2B Rh1 O1 95.0(6) 2_556 2_556
O2B Rh1 O1 95.0(6) . .
O2B Rh1 O1 84.8(6) 2_556 .
O1 Rh1 O1 175.5(5) 2_556 .
O2B Rh1 O2A 6.3(10) . .
O2B Rh1 O2A 171.8(8) 2_556 .
O1 Rh1 O2A 91.1(6) 2_556 .
O1 Rh1 O2A 88.7(6) . .
O2B Rh1 O2A 171.8(8) . 2_556
O2B Rh1 O2A 6.3(10) 2_556 2_556
O1 Rh1 O2A 88.7(6) 2_556 2_556
O1 Rh1 O2A 91.1(6) . 2_556
O2A Rh1 O2A 175.1(10) . 2_556
O2B Rh1 N1 92.8(5) . .
O2B Rh1 N1 92.8(5) 2_556 .
O1 Rh1 N1 92.3(3) 2_556 .
O1 Rh1 N1 92.3(3) . .
O2A Rh1 N1 92.4(5) . .
O2A Rh1 N1 92.4(5) 2_556 .
O2B Rh1 Rh1 87.2(5) . 5_556
O2B Rh1 Rh1 87.2(5) 2_556 5_556
O1 Rh1 Rh1 87.7(3) 2_556 5_556
O1 Rh1 Rh1 87.7(3) . 5_556
O2A Rh1 Rh1 87.6(5) . 5_556
O2A Rh1 Rh1 87.6(5) 2_556 5_556
N1 Rh1 Rh1 180.000(2) . 5_556

loop_
_geom_bond_atom_site_label_1
_geom_bond_atom_site_label_2
_geom_bond_distance
_geom_bond_site_symmetry_2
C1 O1 1.256(12) 6
C1 O1 1.256(12) .
C1 C2 1.48(2) .
C2 C3 1.380(13) .
C2 C3 1.380(13) 6
C3 C4 1.383(12) .
C4 C5 1.386(13) .
C5 C4 1.386(13) 6
C11 C11 1.34(3) 6_565
C11 N1 1.363(15) .
C11 C12 1.61(5) .
C6A O2A 1.243(17) 6
C6A O2A 1.243(17) .
C6A O2B 1.25(2) 6
C6A C7A 1.51(3) .
C7A C8A 1.361(15) .
C7A C8A 1.361(15) 6
C7A C8B 1.497(19) 6
C8A C9A 1.362(17) .
C9A C10A 1.359(15) .
C10A C9A 1.359(15) 6
C6B O2B 1.243(17) 6
C6B O2B 1.243(17) .
C6B O2A 1.28(2) 6
C6B C7B 1.51(3) .
C7B C8B 1.350(15) .
C7B C8B 1.350(15) 6
C7B C8A 1.476(18) 6
C8B C9B 1.360(17) .
C9B C10B 1.348(15) .
C10B C9B 1.348(15) 6
N1 C11 1.363(15) 2_556
N1 Rh1 2.200(16) .
O1 Rh1 2.031(8) .
O2A Rh1 2.037(13) .
O2B Rh1 2.029(13) .
O1S O1S 1.147(10) 6
O2S O3S 1.146(8) 6
O2S O3S 1.146(8) .
O3S O3S 1.24(12) 6
Rh1 O2B 2.029(13) 2_556
Rh1 O1 2.031(8) 2_556
Rh1 O2A 2.037(13) 2_556
Rh1 Rh1 2.394(3) 5_556

loop_
_geom_torsion_atom_site_label_1
_geom_torsion_atom_site_label_2
_geom_torsion_atom_site_label_3
_geom_torsion_atom_site_label_4
_geom_torsion
_geom_torsion_site_symmetry_1
_geom_torsion_site_symmetry_4
O1 C1 C2 C3 178.0(16) 6 .
O1 C1 C2 C3 -0.1(12) . .
O1 C1 C2 C3 0.1(12) 6 6
O1 C1 C2 C3 -178.0(16) . 6
C3 C2 C3 C4 0(2) 6 .
C1 C2 C3 C4 -178.4(10) . .
C2 C3 C4 C5 -3(2) . .
C3 C4 C5 C4 6(3) . 6
O2A C6A C7A C8A 178(2) 6 .
O2A C6A C7A C8A 1(3) . .
O2B C6A C7A C8A -171(2) 6 .
O2A C6A C7A C8A -1(3) 6 6
O2A C6A C7A C8A -178(2) . 6
O2B C6A C7A C8A 11(3) 6 6
O2A C6A C7A C8B -31(3) 6 6
O2A C6A C7A C8B 152(2) . 6
O2B C6A C7A C8B -20(3) 6 6
C8A C7A C8A C9A -1.2(14) 6 .
C8B C7A C8A C9A 30.0(13) 6 .
C6A C7A C8A C9A -179.6(12) . .
C7A C8A C9A C10A -0.1(10) . .
C8A C9A C10A C9A 1(2) . 6
O2B C6B C7B C8B -178(2) 6 .
O2B C6B C7B C8B -2(3) . .
O2A C6B C7B C8B 171(2) 6 .
O2B C6B C7B C8B 2(3) 6 6
O2B C6B C7B C8B 178(2) . 6
O2A C6B C7B C8B -9(3) 6 6
O2B C6B C7B C8A 32(3) 6 6
O2B C6B C7B C8A -152(2) . 6
O2A C6B C7B C8A 21(3) 6 6
C8B C7B C8B C9B 2.8(14) 6 .
C8A C7B C8B C9B -29.2(14) 6 .
C6B C7B C8B C9B -177.4(12) . .
C7B C8B C9B C10B -0.6(10) . .
C8B C9B C10B C9B -2(2) . 6
C11 C11 N1 C11 0.000(3) 6_565 2_556
C12 C11 N1 C11 173(3) . 2_556
C11 C11 N1 Rh1 180.000(3) 6_565 .
C12 C11 N1 Rh1 -7(3) . .
O1 C1 O1 Rh1 -2(2) 6 .
C2 C1 O1 Rh1 175.7(6) . .
O2A C6A O2A Rh1 6(4) 6 .
O2B C6A O2A Rh1 -7(4) 6 .
C7A C6A O2A Rh1 -177.4(13) . .
O2B C6B O2B Rh1 3(4) 6 .
O2A C6B O2B Rh1 15(3) 6 .
C7B C6B O2B Rh1 -172.4(13) . .
C6B O2B Rh1 O2B -1(2) . 2_556
C6B O2B Rh1 O1 87(2) . 2_556
C6B O2B Rh1 O1 -89(2) . .
C6B O2B Rh1 O2A -95(8) . .
C6B O2B Rh1 O2A 48(7) . 2_556
C6B O2B Rh1 N1 179(2) . .
C6B O2B Rh1 Rh1 -1(2) . 5_556
C1 O1 Rh1 O2B 88.0(11) . .
C1 O1 Rh1 O2B -86.3(11) . 2_556
C1 O1 Rh1 O1 1.1(10) . 2_556
C1 O1 Rh1 O2A 88.7(11) . .
C1 O1 Rh1 O2A -86.5(11) . 2_556
C1 O1 Rh1 N1 -178.9(10) . .
C1 O1 Rh1 Rh1 1.1(10) . 5_556
C6A O2A Rh1 O2B 83(8) . .
C6A O2A Rh1 O2B -53(7) . 2_556
C6A O2A Rh1 O1 85.0(19) . 2_556
C6A O2A Rh1 O1 -90.5(19) . .
C6A O2A Rh1 O2A -2.7(19) . 2_556
C6A O2A Rh1 N1 177.3(19) . .
C6A O2A Rh1 Rh1 -2.7(19) . 5_556
C11 N1 Rh1 O2B 55.0(8) . .
C11 N1 Rh1 O2B -125.0(8) 2_556 .
C11 N1 Rh1 O2B -125.0(8) . 2_556
C11 N1 Rh1 O2B 55.0(8) 2_556 2_556
C11 N1 Rh1 O1 139.8(7) . 2_556
C11 N1 Rh1 O1 -40.2(7) 2_556 2_556
C11 N1 Rh1 O1 -40.2(7) . .
C11 N1 Rh1 O1 139.8(7) 2_556 .
C11 N1 Rh1 O2A 48.7(9) . .
C11 N1 Rh1 O2A -131.3(9) 2_556 .
C11 N1 Rh1 O2A -131.3(8) . 2_556
C11 N1 Rh1 O2A 48.7(8) 2_556 2_556
C11 N1 Rh1 Rh1 -58(100) . 5_556
C11 N1 Rh1 Rh1 122(100) 2_556 5_556
